data_7206517
loop_
_publ_author_name
'Lemmerer, Andreas'
'Esterhuysen, Catharine'

_publ_section_title
;
 OHphenol&#x22EF;OHalcohol hydrogen-bonding as the preferred
 hydrogen-bonded interaction in the crystal structures of three isomers
 of methylolphenol: analysis of hydrogen-bonding interactions in phenol
 and alcohol containing molecules
;
_journal_issue 19
_journal_name_full CrystEngComm
_journal_page_first 5773
_journal_paper_doi 10.1039/c1ce05442b
_journal_volume 13
_journal_year 2011
_chemical_formula_moiety 'C7 H8 O2'
_chemical_formula_sum 'C7 H8 O2'
_chemical_formula_weight 124.13
_chemical_name_common '3-hydroxybenzylalcohol Form I'
_chemical_name_systematic
;
3-hydroxybenzylalcohol Form I
;
_space_group_IT_number 14
_symmetry_cell_setting monoclinic
_symmetry_space_group_name_Hall '-P 2xab'
_symmetry_space_group_name_H-M 'P 21/b 1 1'
_atom_sites_solution_hydrogens geom
_atom_sites_solution_primary direct
_atom_sites_solution_secondary difmap
_audit_conform_dict_location ftp://ftp.iucr.org/pub/cif_core.dic
_audit_conform_dict_name cif_core.dic
_audit_conform_dict_version 2.3
_audit_creation_date 2009-03-24T16:16:42-00:00
_audit_creation_method 'WinGX routine CIF_UPDATE'
_cell_angle_alpha 113.323(5)
_cell_angle_beta 90
_cell_angle_gamma 90
_cell_formula_units_Z 8
_cell_length_a 8.1989(12)
_cell_length_b 11.5438(18)
_cell_length_c 14.516(2)
_cell_measurement_reflns_used 1615
_cell_measurement_temperature 293(2)
_cell_measurement_theta_max 26.47
_cell_measurement_theta_min 2.92
_cell_volume 1261.6(3)
_computing_cell_refinement 'Bruker SAINT+, Bruker (1999)'
_computing_data_collection 'Bruker SMART, Bruker (1998)'
_computing_data_reduction 'Bruker SAINT+'
_computing_molecular_graphics
;
Ortep-3 for Windows (Farrugia, 1997) and DIAMOND (Brandenburg, 1999)
;
_computing_publication_material
;
WinGX publication routines (Farrugia, 1999) and PLATON (Spek, 2003)
;
_computing_structure_refinement 'SHELXL-97 (Sheldrick, 2008)'
_computing_structure_solution 'SHELXS-97 (Sheldrick, 2008)'
_diffrn_ambient_temperature 293(2)
_diffrn_measured_fraction_theta_full 0.969
_diffrn_measured_fraction_theta_max 0.969
_diffrn_measurement_device_type 'Bruker SMART 1K CCD area detector'
_diffrn_measurement_method '\w scans'
_diffrn_radiation_monochromator graphite
_diffrn_radiation_type MoK\a
_diffrn_radiation_wavelength 0.71073
_diffrn_reflns_av_R_equivalents 0.0446
_diffrn_reflns_av_unetI/netI 0.0674
_diffrn_reflns_limit_h_max 10
_diffrn_reflns_limit_h_min -10
_diffrn_reflns_limit_k_max 12
_diffrn_reflns_limit_k_min -15
_diffrn_reflns_limit_l_max 18
_diffrn_reflns_limit_l_min -18
_diffrn_reflns_number 8388
_diffrn_reflns_theta_full 27.99
_diffrn_reflns_theta_max 27.99
_diffrn_reflns_theta_min 1.53
_diffrn_standards_number 0
_exptl_absorpt_coefficient_mu 0.095
_exptl_absorpt_correction_type none
_exptl_crystal_colour colourless
_exptl_crystal_density_diffrn 1.307
_exptl_crystal_density_meas 0
_exptl_crystal_density_method 'not measured'
_exptl_crystal_description plate
_exptl_crystal_F_000 528
_exptl_crystal_size_max 0.5
_exptl_crystal_size_mid 0.2
_exptl_crystal_size_min 0.08
_refine_diff_density_max 0.191
_refine_diff_density_min -0.223
_refine_diff_density_rms 0.047
_refine_ls_extinction_method none
_refine_ls_goodness_of_fit_ref 0.957
_refine_ls_hydrogen_treatment mixed
_refine_ls_matrix_type full
_refine_ls_number_parameters 175
_refine_ls_number_reflns 2941
_refine_ls_number_restraints 0
_refine_ls_restrained_S_all 0.957
_refine_ls_R_factor_all 0.1159
_refine_ls_R_factor_gt 0.0504
_refine_ls_shift/su_max 0
_refine_ls_shift/su_mean 0
_refine_ls_structure_factor_coef Fsqd
_refine_ls_weighting_details 'calc w=1/[\s^2^(Fo^2^)+(0.0599P)^2^] where P=(Fo^2^+2Fc^2^)/3'
_refine_ls_weighting_scheme calc
_refine_ls_wR_factor_gt 0.1037
_refine_ls_wR_factor_ref 0.1215
_reflns_number_gt 1596
_reflns_number_total 2941
_reflns_threshold_expression >2sigma(I)
_cod_data_source_file c1ce05442b.txt
_cod_data_source_block 2a2
_cod_depositor_comments
;
The following automatic conversions were performed:

'_symmetry_cell_setting' value 'Monoclinic' changed to 'monoclinic'
according to /home/saulius/struct/CIF-dictionaries/cif_core.dic
dictionary named 'cif_core.dic' version 2.4.1 from 2010-06-29.

Automatic conversion script
Id: cif_fix_values 1715 2011-07-08 13:25:40Z adriana 
;
_cod_original_sg_symbol_H-M P2(1)/b
_cod_database_code 7206517

loop_
_symmetry_equiv_pos_as_xyz
'x, y, z'
'x+1/2, -y+1/2, -z'
'-x, -y, -z'
'-x+1/2, y+1/2, z'

loop_
_atom_site_label
_atom_site_type_symbol
_atom_site_fract_x
_atom_site_fract_y
_atom_site_fract_z
_atom_site_U_iso_or_equiv
_atom_site_adp_type
_atom_site_occupancy
_atom_site_symmetry_multiplicity
_atom_site_calc_flag
_atom_site_refinement_flags
C1 C -0.1520(2) 0.49403(15) 0.38265(13) 0.0297(4) Uani 1 1 d .
C2 C -0.0162(2) 0.41668(16) 0.35650(13) 0.0325(4) Uani 1 1 d .
H2A H -0.0292 0.3299 0.3351 0.039 Uiso 1 1 calc R
C3 C 0.1379(2) 0.46617(16) 0.36161(13) 0.0316(4) Uani 1 1 d .
C4 C 0.1590(2) 0.59496(16) 0.39214(14) 0.0354(5) Uani 1 1 d .
H4A H 0.2626 0.6289 0.3947 0.042 Uiso 1 1 calc R
C5 C 0.0234(2) 0.67232(16) 0.41873(14) 0.0391(5) Uani 1 1 d .
H5 H 0.0365 0.7591 0.4403 0.047 Uiso 1 1 calc R
C6 C -0.1308(2) 0.62297(16) 0.41376(14) 0.0364(5) Uani 1 1 d .
H6 H -0.2209 0.6763 0.4313 0.044 Uiso 1 1 calc R
C7 C -0.3184(2) 0.43706(17) 0.37738(15) 0.0394(5) Uani 1 1 d .
H7A H -0.3163 0.3509 0.3279 0.047 Uiso 1 1 calc R
H7B H -0.3431 0.4343 0.4418 0.047 Uiso 1 1 calc R
O1 O -0.44575(16) 0.50336(13) 0.35221(11) 0.0463(4) Uani 1 1 d .
H1 H -0.424(3) 0.5150(19) 0.2970(18) 0.069 Uiso 1 1 d .
O2 O 0.26751(16) 0.38398(12) 0.33460(12) 0.0501(4) Uani 1 1 d .
H2 H 0.352(3) 0.427(2) 0.3391(19) 0.075 Uiso 1 1 d .
C8 C 0.4957(2) 0.12230(16) 0.12813(13) 0.0314(4) Uani 1 1 d .
C9 C 0.6310(2) 0.07587(16) 0.15902(14) 0.0337(5) Uani 1 1 d .
H9 H 0.6182 0.0145 0.1849 0.04 Uiso 1 1 calc R
C10 C 0.7856(2) 0.12008(15) 0.15175(13) 0.0325(4) Uani 1 1 d .
C11 C 0.8069(2) 0.21119(16) 0.11373(14) 0.0374(5) Uani 1 1 d .
H11 H 0.9107 0.2403 0.1082 0.045 Uiso 1 1 calc R
C12 C 0.6714(2) 0.25849(17) 0.08405(14) 0.0419(5) Uani 1 1 d .
H12 H 0.6844 0.3205 0.0588 0.05 Uiso 1 1 calc R
C13 C 0.5170(2) 0.21548(17) 0.09116(14) 0.0395(5) Uani 1 1 d .
H13 H 0.427 0.2488 0.0712 0.047 Uiso 1 1 calc R
C14 C 0.3299(2) 0.06990(17) 0.13271(15) 0.0406(5) Uani 1 1 d .
H14A H 0.3024 0.0075 0.0667 0.049 Uiso 1 1 calc R
H14B H 0.3341 0.0272 0.1783 0.049 Uiso 1 1 calc R
O3 O 0.20458(16) 0.16217(13) 0.16461(12) 0.0537(4) Uani 1 1 d .
H3 H 0.237(3) 0.224(2) 0.2207(18) 0.081 Uiso 1 1 d .
O4 O 0.91465(17) 0.07193(13) 0.18575(11) 0.0501(4) Uani 1 1 d .
H4 H 1.010(3) 0.103(2) 0.1719(18) 0.075 Uiso 1 1 d .

loop_
_atom_site_aniso_label
_atom_site_aniso_U_11
_atom_site_aniso_U_22
_atom_site_aniso_U_33
_atom_site_aniso_U_23
_atom_site_aniso_U_13
_atom_site_aniso_U_12
C1 0.0226(10) 0.0367(10) 0.0306(10) 0.0143(8) -0.0004(8) -0.0022(7)
C2 0.0276(11) 0.0285(9) 0.0395(11) 0.0116(8) -0.0005(8) -0.0006(8)
C3 0.0220(10) 0.0354(10) 0.0355(10) 0.0119(8) -0.0016(8) 0.0018(8)
C4 0.0235(10) 0.0402(11) 0.0426(11) 0.0166(9) -0.0050(9) -0.0061(8)
C5 0.0348(12) 0.0294(10) 0.0501(12) 0.0127(9) -0.0053(9) -0.0014(8)
C6 0.0226(10) 0.0358(10) 0.0476(12) 0.0132(9) -0.0008(9) 0.0063(8)
C7 0.0227(11) 0.0451(11) 0.0520(13) 0.0210(9) 0.0011(9) 0.0003(8)
O1 0.0200(8) 0.0645(9) 0.0613(9) 0.0324(8) -0.0008(7) 0.0007(6)
O2 0.0211(8) 0.0386(8) 0.0809(11) 0.0133(7) 0.0029(7) 0.0039(6)
C8 0.0265(11) 0.0367(10) 0.0266(10) 0.0076(8) 0.0010(8) -0.0010(8)
C9 0.0307(11) 0.0356(10) 0.0374(11) 0.0172(8) -0.0015(8) -0.0043(8)
C10 0.0262(10) 0.0360(10) 0.0348(11) 0.0134(8) -0.0022(8) -0.0004(8)
C11 0.0288(11) 0.0407(10) 0.0439(12) 0.0179(9) 0.0011(9) -0.0068(8)
C12 0.0373(12) 0.0463(11) 0.0494(12) 0.0266(10) 0.0009(10) -0.0028(9)
C13 0.0289(11) 0.0488(11) 0.0443(12) 0.0224(10) -0.0025(9) 0.0049(9)
C14 0.0268(11) 0.0457(11) 0.0459(12) 0.0146(9) 0.0021(9) 0.0004(9)
O3 0.0220(8) 0.0550(9) 0.0695(10) 0.0092(7) 0.0012(7) 0.0005(6)
O4 0.0241(8) 0.0627(9) 0.0781(11) 0.0434(8) -0.0052(8) -0.0026(7)

loop_
_atom_type_symbol
_atom_type_description
_atom_type_scat_dispersion_real
_atom_type_scat_dispersion_imag
_atom_type_scat_source
C C 0.0033 0.0016 'International Tables Vol C Tables 4.2.6.8 and 6.1.1.4'
H H 0 0 'International Tables Vol C Tables 4.2.6.8 and 6.1.1.4'
O O 0.0106 0.006 'International Tables Vol C Tables 4.2.6.8 and 6.1.1.4'

loop_
_exptl_crystal_face_index_h
_exptl_crystal_face_index_k
_exptl_crystal_face_index_l
_exptl_crystal_face_perp_dist
1 0 0 0.04
-1 0 0 0.04
-3 0 2 0.1
0 0 -1 0.1
0 1 0 0.25
0 -1 0 0.25

loop_
_geom_angle_atom_site_label_1
_geom_angle_atom_site_label_2
_geom_angle_atom_site_label_3
_geom_angle
C2 C1 C6 118.85(16)
C2 C1 C7 119.65(15)
C6 C1 C7 121.50(15)
C3 C2 C1 121.01(16)
C3 C2 H2A 119.5
C1 C2 H2A 119.5
O2 C3 C2 118.00(15)
O2 C3 C4 121.88(15)
C2 C3 C4 120.13(15)
C5 C4 C3 118.88(16)
C5 C4 H4A 120.6
C3 C4 H4A 120.6
C6 C5 C4 121.05(16)
C6 C5 H5 119.5
C4 C5 H5 119.5
C5 C6 C1 120.08(16)
C5 C6 H6 120
C1 C6 H6 120
O1 C7 C1 114.17(15)
O1 C7 H7A 108.7
C1 C7 H7A 108.7
O1 C7 H7B 108.7
C1 C7 H7B 108.7
H7A C7 H7B 107.6
C7 O1 H1 112.2(15)
C3 O2 H2 107.1(16)
C9 C8 C13 118.87(16)
C9 C8 C14 119.87(16)
C13 C8 C14 121.25(16)
C8 C9 C10 120.52(16)
C8 C9 H9 119.7
C10 C9 H9 119.7
O4 C10 C11 121.83(16)
O4 C10 C9 117.59(16)
C11 C10 C9 120.56(17)
C10 C11 C12 118.80(18)
C10 C11 H11 120.6
C12 C11 H11 120.6
C13 C12 C11 121.14(18)
C13 C12 H12 119.4
C11 C12 H12 119.4
C12 C13 C8 120.10(17)
C12 C13 H13 119.9
C8 C13 H13 119.9
O3 C14 C8 114.00(15)
O3 C14 H14A 108.8
C8 C14 H14A 108.8
O3 C14 H14B 108.8
C8 C14 H14B 108.8
H14A C14 H14B 107.6
C14 O3 H3 108.3(15)
C10 O4 H4 109.3(15)

loop_
_geom_bond_atom_site_label_1
_geom_bond_atom_site_label_2
_geom_bond_distance
C1 C2 1.383(2)
C1 C6 1.385(2)
C1 C7 1.503(2)
C2 C3 1.377(2)
C2 H2A 0.93
C3 O2 1.374(2)
C3 C4 1.384(2)
C4 C5 1.382(2)
C4 H4A 0.93
C5 C6 1.377(2)
C5 H5 0.93
C6 H6 0.93
C7 O1 1.425(2)
C7 H7A 0.97
C7 H7B 0.97
O1 H1 0.88(2)
O2 H2 0.84(2)
C8 C9 1.382(2)
C8 C13 1.390(3)
C8 C14 1.499(2)
C9 C10 1.387(2)
C9 H9 0.93
C10 O4 1.374(2)
C10 C11 1.379(3)
C11 C12 1.380(3)
C11 H11 0.93
C12 C13 1.378(2)
C12 H12 0.93
C13 H13 0.93
C14 O3 1.419(2)
C14 H14A 0.97
C14 H14B 0.97
O3 H3 0.89(2)
O4 H4 0.91(2)

loop_
_geom_hbond_atom_site_label_D
_geom_hbond_atom_site_label_H
_geom_hbond_atom_site_label_A
_geom_hbond_distance_DH
_geom_hbond_distance_HA
_geom_hbond_distance_DA
_geom_hbond_angle_DHA
_geom_hbond_site_symmetry_A
O1 H1 O4 0.88(2) 1.97(2) 2.836(2) 167(2) 4
O2 H2 O1 0.84(2) 1.86(2) 2.6856(19) 172(2) 1_655
O3 H3 O2 0.89(2) 1.94(2) 2.812(2) 166(2) .
O4 H4 O3 0.91(2) 1.76(2) 2.661(2) 170(2) 1_655

loop_
_geom_torsion_atom_site_label_1
_geom_torsion_atom_site_label_2
_geom_torsion_atom_site_label_3
_geom_torsion_atom_site_label_4
_geom_torsion
C6 C1 C2 C3 0.4(3)
C7 C1 C2 C3 -179.27(17)
C1 C2 C3 O2 179.95(16)
C1 C2 C3 C4 -0.8(3)
O2 C3 C4 C5 -179.69(17)
C2 C3 C4 C5 1.0(3)
C3 C4 C5 C6 -1.0(3)
C4 C5 C6 C1 0.6(3)
C2 C1 C6 C5 -0.3(3)
C7 C1 C6 C5 179.34(18)
C2 C1 C7 O1 -147.79(16)
C6 C1 C7 O1 32.6(2)
C13 C8 C9 C10 -1.0(3)
C14 C8 C9 C10 177.60(16)
C8 C9 C10 O4 178.65(15)
C8 C9 C10 C11 0.1(3)
O4 C10 C11 C12 -177.82(16)
C9 C10 C11 C12 0.7(3)
C10 C11 C12 C13 -0.5(3)
C11 C12 C13 C8 -0.4(3)
C9 C8 C13 C12 1.2(3)
C14 C8 C13 C12 -177.43(16)
C9 C8 C14 O3 140.39(17)
C13 C8 C14 O3 -41.0(3)
